data_2224125
loop_
_publ_author_name
'Shang, Yan-Fang'
'Wang, Qing-Ming'
'Zhu, Miao-Li'
'Zhang, Yue-Hua'

_publ_section_title
;
 2-(Hydrazonomethyl)phenol
;
_journal_coeditor_code BT5112
_journal_issue 12
_journal_name_full 'Acta Crystallographica Section E'
_journal_page_first o3023
_journal_paper_doi 10.1107/S1600536809045504
_journal_volume 65
_journal_year 2009
_chemical_formula_iupac 'C7 H8 N2 O'
_chemical_formula_moiety 'C7 H8 N2 O'
_chemical_formula_sum 'C7 H8 N2 O'
_chemical_formula_weight 136.15
_chemical_name_systematic
;
2-(Hydrazonomethyl)phenol
;
_space_group_IT_number 14
_symmetry_cell_setting monoclinic
_symmetry_space_group_name_Hall '-P 2ybc'
_symmetry_space_group_name_H-M 'P 1 21/c 1'
_atom_sites_solution_hydrogens geom
_atom_sites_solution_primary direct
_atom_sites_solution_secondary difmap
_audit_creation_method SHELXL-97
_cell_angle_alpha 90.00
_cell_angle_beta 102.5250(10)
_cell_angle_gamma 90.00
_cell_formula_units_Z 4
_cell_length_a 14.1010(11)
_cell_length_b 6.0062(5)
_cell_length_c 8.1979(6)
_cell_measurement_reflns_used 2298
_cell_measurement_temperature 296(2)
_cell_measurement_theta_max 28.3545
_cell_measurement_theta_min 2.9595
_cell_volume 677.78(9)
_computing_cell_refinement 'SAINT (Bruker, 2000)'
_computing_data_collection 'SMART (Bruker, 2000)'
_computing_data_reduction 'SAINT (Bruker, 2000)'
_computing_molecular_graphics 'XP (Sheldrick, 2008)'
_computing_publication_material 'publCIF (Westrip, 2009)'
_computing_structure_refinement 'SHELXL97 (Sheldrick, 2008)'
_computing_structure_solution 'SHELXS97 (Sheldrick, 2008)'
_diffrn_ambient_temperature 296(2)
_diffrn_measured_fraction_theta_full 0.999
_diffrn_measured_fraction_theta_max 0.999
_diffrn_measurement_device_type 'Bruker SMART CCD area-detector'
_diffrn_measurement_method '\f and \w'
_diffrn_radiation_monochromator graphite
_diffrn_radiation_source 'fine-focus sealed tube'
_diffrn_radiation_type MoK\a
_diffrn_radiation_wavelength 0.71073
_diffrn_reflns_av_R_equivalents 0.0132
_diffrn_reflns_av_sigmaI/netI 0.0135
_diffrn_reflns_limit_h_max 16
_diffrn_reflns_limit_h_min -15
_diffrn_reflns_limit_k_max 7
_diffrn_reflns_limit_k_min -6
_diffrn_reflns_limit_l_max 8
_diffrn_reflns_limit_l_min -9
_diffrn_reflns_number 3351
_diffrn_reflns_theta_full 25.09
_diffrn_reflns_theta_max 25.09
_diffrn_reflns_theta_min 2.96
_exptl_absorpt_coefficient_mu 0.093
_exptl_absorpt_correction_T_max 0.9683
_exptl_absorpt_correction_T_min 0.9586
_exptl_absorpt_correction_type multi-scan
_exptl_absorpt_process_details '(SADABS; Bruker, 2000)'
_exptl_crystal_colour yellow
_exptl_crystal_density_diffrn 1.334
_exptl_crystal_density_method 'not measured'
_exptl_crystal_description block
_exptl_crystal_F_000 288
_exptl_crystal_size_max 0.46
_exptl_crystal_size_mid 0.45
_exptl_crystal_size_min 0.35
_refine_diff_density_max 0.329
_refine_diff_density_min -0.294
_refine_ls_extinction_coef 0.129(12)
_refine_ls_extinction_expression Fc^*^=kFc[1+0.001xFc^2^\l^3^/sin(2\q)]^-1/4^
_refine_ls_extinction_method 'SHELXL97 (Sheldrick, 2008)'
_refine_ls_goodness_of_fit_ref 1.058
_refine_ls_matrix_type full
_refine_ls_number_parameters 93
_refine_ls_number_reflns 1203
_refine_ls_number_restraints 0
_refine_ls_restrained_S_all 1.058
_refine_ls_R_factor_all 0.0392
_refine_ls_R_factor_gt 0.0360
_refine_ls_shift/su_max 0.000
_refine_ls_shift/su_mean 0.000
_refine_ls_structure_factor_coef Fsqd
_refine_ls_weighting_details 'calc w=1/[\s^2^(Fo^2^)+(0.0587P)^2^+0.1774P] where P=(Fo^2^+2Fc^2^)/3'
_refine_ls_weighting_scheme calc
_refine_ls_wR_factor_gt 0.1064
_refine_ls_wR_factor_ref 0.1101
_reflns_number_gt 1081
_reflns_number_total 1203
_reflns_threshold_expression I>2\s(I)
_cod_data_source_file bt5112.cif
_cod_data_source_block I
_cod_depositor_comments
;
The following automatic conversions were performed:
'_geom_hbond_publ_flag' value 'Y' changed to 'y' according to
'/home/saulius/struct/CIF-dictionaries/cif_core.dic' dictionary named
'cif_core.dic' version 2.4.1 from 2010-06-29 (3 times).

Automatic conversion script
Id: cif_fix_enum 1527 2010-12-29 10:47:43Z saulius 

The following automatic conversions were performed:

'_geom_hbond_publ_flag' value 'Y' changed to 'y' according to
/home/saulius/struct/CIF-dictionaries/cif_core.dic dictionary named
'cif_core.dic' version 2.4.1 from 2010-06-29 (3 times).

Automatic conversion script
Id: cif_fix_values 1715 2011-07-08 13:25:40Z adriana 
;
_cod_original_sg_symbol_H-M 'P 21/c'
_cod_database_code 2224125
_cod_database_fobs_code 2224125

loop_
_symmetry_equiv_pos_as_xyz
'x, y, z'
'-x, y+1/2, -z+1/2'
'-x, -y, -z'
'x, -y-1/2, z-1/2'

loop_
_atom_site_type_symbol
_atom_site_label
_atom_site_fract_x
_atom_site_fract_y
_atom_site_fract_z
_atom_site_U_iso_or_equiv
_atom_site_adp_type
_atom_site_calc_flag
_atom_site_refinement_flags
_atom_site_occupancy
_atom_site_disorder_assembly
_atom_site_disorder_group
C C1 0.22022(10) -0.1162(2) 0.13139(16) 0.0374(4) Uani d . 1 . .
C C2 0.27892(11) -0.2576(3) 0.24310(18) 0.0462(4) Uani d . 1 . .
H H2 0.2554 -0.3958 0.2670 0.055 Uiso calc R 1 . .
C C3 0.37226(12) -0.1944(3) 0.3192(2) 0.0546(5) Uani d . 1 . .
H H3 0.4111 -0.2898 0.3948 0.065 Uiso calc R 1 . .
C C4 0.40836(11) 0.0097(3) 0.2837(2) 0.0568(5) Uani d . 1 . .
H H4 0.4715 0.0513 0.3339 0.068 Uiso calc R 1 . .
C C5 0.34970(11) 0.1512(3) 0.17277(19) 0.0487(4) Uani d . 1 . .
H H5 0.3743 0.2881 0.1487 0.058 Uiso calc R 1 . .
C C6 0.25465(9) 0.0945(2) 0.09582(16) 0.0372(4) Uani d . 1 . .
C C7 0.19290(10) 0.2536(2) -0.01248(16) 0.0392(4) Uani d . 1 . .
H H7 0.2190 0.3883 -0.0376 0.047 Uiso calc R 1 . .
N N1 0.10354(8) 0.21085(19) -0.07344(14) 0.0407(3) Uani d . 1 . .
N N2 0.04759(9) 0.3659(2) -0.17427(15) 0.0507(4) Uani d . 1 . .
H H2A 0.0693 0.4889 -0.2059 0.061 Uiso d R 1 . .
H H2B -0.0089 0.3460 -0.1530 0.061 Uiso d R 1 . .
O O1 0.12928(7) -0.18636(16) 0.05811(13) 0.0476(3) Uani d . 1 . .
H H1 0.0993 -0.0840 0.0039 0.071 Uiso calc R 1 . .

loop_
_atom_site_aniso_label
_atom_site_aniso_U_11
_atom_site_aniso_U_22
_atom_site_aniso_U_33
_atom_site_aniso_U_12
_atom_site_aniso_U_13
_atom_site_aniso_U_23
C1 0.0428(8) 0.0355(7) 0.0358(7) -0.0005(6) 0.0127(6) -0.0036(5)
C2 0.0587(9) 0.0381(8) 0.0439(8) 0.0040(6) 0.0157(7) 0.0026(6)
C3 0.0576(10) 0.0566(10) 0.0467(9) 0.0148(8) 0.0050(7) 0.0038(7)
C4 0.0439(8) 0.0645(11) 0.0574(10) 0.0009(8) 0.0007(7) -0.0041(8)
C5 0.0468(8) 0.0447(8) 0.0543(9) -0.0070(6) 0.0106(7) -0.0034(7)
C6 0.0418(7) 0.0351(7) 0.0363(7) -0.0016(6) 0.0118(5) -0.0038(5)
C7 0.0471(8) 0.0323(7) 0.0399(7) -0.0060(6) 0.0130(6) 0.0003(6)
N1 0.0468(7) 0.0364(6) 0.0385(6) -0.0013(5) 0.0083(5) 0.0020(5)
N2 0.0523(8) 0.0466(8) 0.0522(8) 0.0037(6) 0.0092(6) 0.0140(6)
O1 0.0451(6) 0.0353(6) 0.0607(7) -0.0054(4) 0.0078(5) 0.0039(5)

loop_
_atom_type_symbol
_atom_type_description
_atom_type_scat_dispersion_real
_atom_type_scat_dispersion_imag
_atom_type_scat_source
C C 0.0033 0.0016 'International Tables Vol C Tables 4.2.6.8 and 6.1.1.4'
H H 0.0000 0.0000 'International Tables Vol C Tables 4.2.6.8 and 6.1.1.4'
N N 0.0061 0.0033 'International Tables Vol C Tables 4.2.6.8 and 6.1.1.4'
O O 0.0106 0.0060 'International Tables Vol C Tables 4.2.6.8 and 6.1.1.4'

loop_
_geom_angle_atom_site_label_1
_geom_angle_atom_site_label_2
_geom_angle_atom_site_label_3
_geom_angle_site_symmetry_1
_geom_angle_site_symmetry_3
_geom_angle
_geom_angle_publ_flag
O1 C1 C2 . . 118.26(12) ?
O1 C1 C6 . . 121.42(12) ?
C2 C1 C6 . . 120.32(13) ?
C3 C2 C1 . . 120.28(14) ?
C3 C2 H2 . . 119.9 ?
C1 C2 H2 . . 119.9 ?
C2 C3 C4 . . 120.46(15) ?
C2 C3 H3 . . 119.8 ?
C4 C3 H3 . . 119.8 ?
C5 C4 C3 . . 119.27(15) ?
C5 C4 H4 . . 120.4 ?
C3 C4 H4 . . 120.4 ?
C4 C5 C6 . . 121.86(14) ?
C4 C5 H5 . . 119.1 ?
C6 C5 H5 . . 119.1 ?
C5 C6 C1 . . 117.79(13) ?
C5 C6 C7 . . 120.29(13) ?
C1 C6 C7 . . 121.88(12) ?
N1 C7 C6 . . 121.00(12) ?
N1 C7 H7 . . 119.5 ?
C6 C7 H7 . . 119.5 ?
C7 N1 N2 . . 119.21(12) ?
N1 N2 H2A . . 124.6 ?
N1 N2 H2B . . 102.7 ?
H2A N2 H2B . . 125.9 ?
C1 O1 H1 . . 109.5 ?

loop_
_geom_bond_atom_site_label_1
_geom_bond_atom_site_label_2
_geom_bond_site_symmetry_2
_geom_bond_distance
_geom_bond_publ_flag
C1 O1 . 1.3597(16) ?
C1 C2 . 1.384(2) ?
C1 C6 . 1.409(2) ?
C2 C3 . 1.382(2) ?
C2 H2 . 0.9300 ?
C3 C4 . 1.382(2) ?
C3 H3 . 0.9300 ?
C4 C5 . 1.381(2) ?
C4 H4 . 0.9300 ?
C5 C6 . 1.3941(19) ?
C5 H5 . 0.9300 ?
C6 C7 . 1.4574(19) ?
C7 N1 . 1.2768(18) ?
C7 H7 . 0.9300 ?
N1 N2 . 1.3749(16) ?
N2 H2A . 0.8604 ?
N2 H2B . 0.8604 ?
O1 H1 . 0.8200 ?

loop_
_geom_hbond_atom_site_label_D
_geom_hbond_atom_site_label_H
_geom_hbond_atom_site_label_A
_geom_hbond_site_symmetry_A
_geom_hbond_distance_DH
_geom_hbond_distance_HA
_geom_hbond_distance_DA
_geom_hbond_angle_DHA
_geom_hbond_publ_flag
N2 H2A O1 4_565 0.86 2.56 3.3076(17) 145.2 y
N2 H2B O1 3 0.86 2.23 3.0530(16) 159.8 y
O1 H1 N1 . 0.82 1.89 2.6109(15) 146.7 y

loop_
_geom_torsion_atom_site_label_1
_geom_torsion_atom_site_label_2
_geom_torsion_atom_site_label_3
_geom_torsion_atom_site_label_4
_geom_torsion_site_symmetry_1
_geom_torsion_site_symmetry_2
_geom_torsion_site_symmetry_3
_geom_torsion_site_symmetry_4
_geom_torsion
_geom_torsion_publ_flag
O1 C1 C2 C3 . . . . 179.29(13) ?
C6 C1 C2 C3 . . . . -0.8(2) ?
C1 C2 C3 C4 . . . . -0.5(2) ?
C2 C3 C4 C5 . . . . 0.8(2) ?
C3 C4 C5 C6 . . . . 0.3(2) ?
C4 C5 C6 C1 . . . . -1.6(2) ?
C4 C5 C6 C7 . . . . 176.17(13) ?
O1 C1 C6 C5 . . . . -178.27(12) ?
C2 C1 C6 C5 . . . . 1.82(19) ?
O1 C1 C6 C7 . . . . 4.02(19) ?
C2 C1 C6 C7 . . . . -175.89(12) ?
C5 C6 C7 N1 . . . . -174.54(13) ?
C1 C6 C7 N1 . . . . 3.1(2) ?
C6 C7 N1 N2 . . . . 179.61(11) ?

loop_
_cod_related_entry_id
_cod_related_entry_database
_cod_related_entry_code
1 ChemSpider 10562015
